data_4081988
loop_
_publ_author_name
'Zou, Jin'
'Berg, David J.'
'Oliver, Allen'
'Twamley, Brendan'

_publ_section_title
;
 Unusual Redox Chemistry of Ytterbium Carbazole--Bis(oxazoline) Compounds:
 Oxidative Coupling of Primary Phosphines by an Ytterbium
 Carbazole--Bis(oxazoline) Dialkyl
;
_journal_issue 21
_journal_name_full Organometallics
_journal_page_first 6532
_journal_paper_doi 10.1021/om400861d
_journal_volume 32
_journal_year 2013
_chemical_formula_moiety 'C40 H64 N4 O3 Si2 Yb'
_chemical_formula_sum 'C40 H64 N4 O3 Si2 Yb'
_chemical_formula_weight 878.17
_chemical_name_systematic
; 
 ? 
;
_space_group_IT_number 14
_symmetry_cell_setting monoclinic
_symmetry_space_group_name_Hall '-P 2ybc'
_symmetry_space_group_name_H-M 'P 1 21/c 1'
_atom_sites_solution_hydrogens geom
_atom_sites_solution_primary direct
_atom_sites_solution_secondary difmap
_audit_creation_method SHELXL-97
_cell_angle_alpha 90.00
_cell_angle_beta 96.291(2)
_cell_angle_gamma 90.00
_cell_formula_units_Z 4
_cell_length_a 11.0731(11)
_cell_length_b 20.486(2)
_cell_length_c 19.0196(19)
_cell_measurement_reflns_used 9288
_cell_measurement_temperature 120(2)
_cell_measurement_theta_max 28.41
_cell_measurement_theta_min 2.45
_cell_volume 4288.5(7)
_computing_cell_refinement 'Bruker SAINT v8.18C'
_computing_data_collection 'Bruker APEX-II v2012-2.0'
_computing_data_reduction 'Bruker SAINT v8.18C'
_computing_structure_refinement 'SHELXL-97 (Sheldrick, 2008)'
_computing_structure_solution 'SHELXS-97 (Sheldrick, 2008)'
_diffrn_ambient_temperature 120(2)
_diffrn_detector_area_resol_mean 8.33
_diffrn_measured_fraction_theta_full 0.999
_diffrn_measured_fraction_theta_max 0.999
_diffrn_measurement_device_type 'Bruker APEX-II'
_diffrn_measurement_method 'combination of \w and \f-scans '
_diffrn_radiation_monochromator 'Bruker TRIUMPH curved-graphite'
_diffrn_radiation_source 'fine-focus sealed tube'
_diffrn_radiation_type MoK\a
_diffrn_radiation_wavelength 0.71073
_diffrn_reflns_av_R_equivalents 0.0200
_diffrn_reflns_av_sigmaI/netI 0.0095
_diffrn_reflns_limit_h_max 14
_diffrn_reflns_limit_h_min -14
_diffrn_reflns_limit_k_max 27
_diffrn_reflns_limit_k_min -27
_diffrn_reflns_limit_l_max 25
_diffrn_reflns_limit_l_min -25
_diffrn_reflns_number 116889
_diffrn_reflns_theta_full 28.44
_diffrn_reflns_theta_max 28.44
_diffrn_reflns_theta_min 1.47
_exptl_absorpt_coefficient_mu 2.275
_exptl_absorpt_correction_T_max 0.9168
_exptl_absorpt_correction_T_min 0.5840
_exptl_absorpt_correction_type numerical
_exptl_absorpt_process_details 'SADABS, Sheldrick, 2008'
_exptl_crystal_colour black
_exptl_crystal_density_diffrn 1.360
_exptl_crystal_density_method 'not measured'
_exptl_crystal_description tablet
_exptl_crystal_F_000 1816
_exptl_crystal_size_max 0.29
_exptl_crystal_size_mid 0.26
_exptl_crystal_size_min 0.06
_refine_diff_density_max 0.619
_refine_diff_density_min -0.330
_refine_diff_density_rms 0.059
_refine_ls_extinction_method none
_refine_ls_goodness_of_fit_ref 1.032
_refine_ls_hydrogen_treatment constr
_refine_ls_matrix_type full
_refine_ls_number_parameters 472
_refine_ls_number_reflns 10792
_refine_ls_number_restraints 0
_refine_ls_restrained_S_all 1.032
_refine_ls_R_factor_all 0.0179
_refine_ls_R_factor_gt 0.0148
_refine_ls_shift/su_max 0.002
_refine_ls_shift/su_mean 0.000
_refine_ls_structure_factor_coef Fsqd
_refine_ls_weighting_details 'calc w=1/[\s^2^(Fo^2^)+(0.0183P)^2^+2.6254P] where P=(Fo^2^+2Fc^2^)/3'
_refine_ls_weighting_scheme calc
_refine_ls_wR_factor_gt 0.0357
_refine_ls_wR_factor_ref 0.0370
_reflns_number_gt 9944
_reflns_number_total 10792
_reflns_threshold_expression >2sigma(I)
_cod_data_source_file om400861d_si_010.cif
_cod_data_source_block uvic1224
_cod_original_cell_volume 4288.6(7)
_cod_original_sg_symbol_H-M P21/c
_cod_database_code 4081988

loop_
_symmetry_equiv_pos_as_xyz
'x, y, z'
'-x, y+1/2, -z+1/2'
'-x, -y, -z'
'x, -y-1/2, z-1/2'

loop_
_atom_site_label
_atom_site_type_symbol
_atom_site_fract_x
_atom_site_fract_y
_atom_site_fract_z
_atom_site_U_iso_or_equiv
_atom_site_adp_type
_atom_site_occupancy
_atom_site_symmetry_multiplicity
_atom_site_calc_flag
_atom_site_refinement_flags
_atom_site_disorder_assembly
_atom_site_disorder_group
Yb1 Yb 0.195075(5) 0.284395(3) 0.976389(3) 0.01064(2) Uani 1 1 d . . .
Si1 Si 0.52871(4) 0.274916(19) 1.00483(2) 0.01824(8) Uani 1 1 d . . .
Si2 Si 0.39797(4) 0.27545(2) 0.85952(2) 0.01989(8) Uani 1 1 d . . .
O1 O 0.03608(9) 0.07140(5) 0.97560(5) 0.0182(2) Uani 1 1 d . . .
O2 O 0.06436(9) 0.49479(5) 0.90655(5) 0.01742(19) Uani 1 1 d . . .
O3 O 0.11695(10) 0.30376(5) 1.08888(5) 0.0217(2) Uani 1 1 d . A .
N1 N 0.13663(10) 0.16724(5) 0.98935(6) 0.0145(2) Uani 1 1 d . . .
N2 N 0.00432(10) 0.27841(5) 0.90093(6) 0.0119(2) Uani 1 1 d . . .
N3 N 0.15056(10) 0.40178(5) 0.95172(6) 0.0136(2) Uani 1 1 d . . .
N4 N 0.39847(10) 0.27861(6) 0.94882(6) 0.0155(2) Uani 1 1 d . . .
C1 C 0.20827(13) 0.12078(7) 1.03840(7) 0.0159(3) Uani 1 1 d . . .
C2 C 0.12913(13) 0.05862(7) 1.03282(7) 0.0190(3) Uani 1 1 d . . .
H2A H 0.1779 0.0200 1.0224 0.023 Uiso 1 1 calc R . .
H2B H 0.0930 0.0508 1.0774 0.023 Uiso 1 1 calc R . .
C3 C 0.04756(12) 0.13514(6) 0.95688(7) 0.0126(2) Uani 1 1 d . . .
C4 C -0.04350(11) 0.15708(6) 0.90039(7) 0.0123(2) Uani 1 1 d . . .
C5 C -0.11992(12) 0.10950(6) 0.86662(7) 0.0135(2) Uani 1 1 d . . .
H5 H -0.1100 0.0657 0.8827 0.016 Uiso 1 1 calc R . .
C6 C -0.21011(11) 0.12220(6) 0.81067(7) 0.0128(2) Uani 1 1 d . . .
C7 C -0.22447(11) 0.18665(6) 0.78781(7) 0.0126(2) Uani 1 1 d . . .
H7 H -0.2853 0.1974 0.7504 0.015 Uiso 1 1 calc R . .
C8 C -0.14940(11) 0.23539(6) 0.81989(7) 0.0117(2) Uani 1 1 d . . .
C9 C -0.05765(11) 0.22254(6) 0.87691(7) 0.0113(2) Uani 1 1 d . . .
C10 C -0.14207(11) 0.30425(6) 0.80698(7) 0.0122(2) Uani 1 1 d . . .
C11 C -0.20484(11) 0.34464(6) 0.75645(7) 0.0129(2) Uani 1 1 d . . .
H11 H -0.2645 0.3267 0.7222 0.016 Uiso 1 1 calc R . .
C12 C -0.18019(12) 0.41133(6) 0.75614(7) 0.0140(2) Uani 1 1 d . . .
C13 C -0.09195(12) 0.43521(6) 0.80834(7) 0.0146(2) Uani 1 1 d . . .
H13 H -0.0763 0.4808 0.8093 0.017 Uiso 1 1 calc R . .
C14 C -0.02539(11) 0.39605(6) 0.85924(7) 0.0127(2) Uani 1 1 d . . .
C15 C -0.04899(11) 0.32793(6) 0.85850(7) 0.0117(2) Uani 1 1 d . . .
C16 C 0.06667(12) 0.42802(6) 0.90864(7) 0.0129(2) Uani 1 1 d . . .
C17 C 0.15352(13) 0.51645(7) 0.96304(8) 0.0199(3) Uani 1 1 d . . .
H17A H 0.1138 0.5313 1.0044 0.024 Uiso 1 1 calc R . .
H17B H 0.2031 0.5526 0.9470 0.024 Uiso 1 1 calc R . .
C18 C 0.23197(13) 0.45576(6) 0.98150(7) 0.0160(3) Uani 1 1 d . . .
C19 C 0.22149(15) 0.14783(7) 1.11362(7) 0.0230(3) Uani 1 1 d . . .
H19A H 0.2648 0.1161 1.1457 0.034 Uiso 1 1 calc R . .
H19B H 0.1408 0.1559 1.1284 0.034 Uiso 1 1 calc R . .
H19C H 0.2674 0.1888 1.1151 0.034 Uiso 1 1 calc R . .
C20 C 0.33151(13) 0.10907(7) 1.01192(8) 0.0219(3) Uani 1 1 d . . .
H20A H 0.3804 0.0803 1.0450 0.033 Uiso 1 1 calc R . .
H20B H 0.3736 0.1508 1.0086 0.033 Uiso 1 1 calc R . .
H20C H 0.3198 0.0885 0.9652 0.033 Uiso 1 1 calc R . .
C21 C -0.28675(12) 0.06490(6) 0.77836(7) 0.0141(2) Uani 1 1 d . . .
C22 C -0.35960(13) 0.03515(7) 0.83493(8) 0.0192(3) Uani 1 1 d . . .
H22A H -0.4067 -0.0022 0.8148 0.029 Uiso 1 1 calc R . .
H22B H -0.4149 0.0681 0.8507 0.029 Uiso 1 1 calc R . .
H22C H -0.3036 0.0206 0.8753 0.029 Uiso 1 1 calc R . .
C23 C -0.20258(13) 0.01201(7) 0.75295(8) 0.0207(3) Uani 1 1 d . . .
H23A H -0.2515 -0.0252 0.7339 0.031 Uiso 1 1 calc R . .
H23B H -0.1453 -0.0025 0.7928 0.031 Uiso 1 1 calc R . .
H23C H -0.1574 0.0301 0.7159 0.031 Uiso 1 1 calc R . .
C24 C -0.37588(13) 0.08610(7) 0.71498(7) 0.0180(3) Uani 1 1 d . . .
H24A H -0.4219 0.0481 0.6956 0.027 Uiso 1 1 calc R . .
H24B H -0.3306 0.1050 0.6785 0.027 Uiso 1 1 calc R . .
H24C H -0.4321 0.1188 0.7304 0.027 Uiso 1 1 calc R . .
C25 C -0.24577(13) 0.45882(7) 0.70258(8) 0.0180(3) Uani 1 1 d . . .
C26 C -0.34083(15) 0.42481(8) 0.65077(8) 0.0267(3) Uani 1 1 d . . .
H26A H -0.3806 0.4571 0.6179 0.040 Uiso 1 1 calc R . .
H26B H -0.4016 0.4039 0.6771 0.040 Uiso 1 1 calc R . .
H26C H -0.3012 0.3917 0.6241 0.040 Uiso 1 1 calc R . .
C27 C -0.31220(16) 0.51071(8) 0.74292(9) 0.0307(4) Uani 1 1 d . . .
H27A H -0.3547 0.5412 0.7091 0.046 Uiso 1 1 calc R . .
H27B H -0.2529 0.5347 0.7752 0.046 Uiso 1 1 calc R . .
H27C H -0.3711 0.4892 0.7701 0.046 Uiso 1 1 calc R . .
C28 C -0.15344(16) 0.49317(11) 0.66116(11) 0.0412(5) Uani 1 1 d . . .
H28A H -0.1950 0.5260 0.6298 0.062 Uiso 1 1 calc R . .
H28B H -0.1144 0.4610 0.6329 0.062 Uiso 1 1 calc R . .
H28C H -0.0917 0.5145 0.6942 0.062 Uiso 1 1 calc R . .
C29 C 0.26436(16) 0.44832(8) 1.06098(8) 0.0268(3) Uani 1 1 d . . .
H29A H 0.3105 0.4866 1.0795 0.040 Uiso 1 1 calc R . .
H29B H 0.3138 0.4090 1.0706 0.040 Uiso 1 1 calc R . .
H29C H 0.1897 0.4446 1.0840 0.040 Uiso 1 1 calc R . .
C30 C 0.34574(13) 0.45557(7) 0.94258(8) 0.0199(3) Uani 1 1 d . . .
H30A H 0.4015 0.4898 0.9621 0.030 Uiso 1 1 calc R . .
H30B H 0.3227 0.4638 0.8921 0.030 Uiso 1 1 calc R . .
H30C H 0.3859 0.4130 0.9486 0.030 Uiso 1 1 calc R . .
C31 C 0.63555(15) 0.20672(9) 0.98670(10) 0.0306(4) Uani 1 1 d . . .
H31A H 0.7059 0.2071 1.0227 0.046 Uiso 1 1 calc R . .
H31B H 0.6629 0.2129 0.9399 0.046 Uiso 1 1 calc R . .
H31C H 0.5933 0.1648 0.9881 0.046 Uiso 1 1 calc R . .
C32 C 0.49592(16) 0.26396(9) 1.09957(9) 0.0309(4) Uani 1 1 d . . .
H32A H 0.5705 0.2712 1.1314 0.046 Uiso 1 1 calc R . .
H32B H 0.4663 0.2195 1.1061 0.046 Uiso 1 1 calc R . .
H32C H 0.4339 0.2955 1.1103 0.046 Uiso 1 1 calc R . .
C33 C 0.62487(16) 0.35093(9) 1.00730(11) 0.0358(4) Uani 1 1 d . . .
H33A H 0.6997 0.3440 1.0390 0.054 Uiso 1 1 calc R . .
H33B H 0.5796 0.3876 1.0246 0.054 Uiso 1 1 calc R . .
H33C H 0.6454 0.3607 0.9596 0.054 Uiso 1 1 calc R . .
C34 C 0.4094(3) 0.18997(12) 0.82555(11) 0.0624(8) Uani 1 1 d . . .
H34A H 0.4073 0.1908 0.7739 0.094 Uiso 1 1 calc R . .
H34B H 0.3410 0.1641 0.8388 0.094 Uiso 1 1 calc R . .
H34C H 0.4859 0.1703 0.8462 0.094 Uiso 1 1 calc R . .
C35 C 0.51902(18) 0.32482(16) 0.82268(11) 0.0610(8) Uani 1 1 d . . .
H35A H 0.5121 0.3195 0.7712 0.092 Uiso 1 1 calc R . .
H35B H 0.5992 0.3097 0.8433 0.092 Uiso 1 1 calc R . .
H35C H 0.5090 0.3710 0.8343 0.092 Uiso 1 1 calc R . .
C36 C 0.25169(14) 0.30794(8) 0.81292(8) 0.0240(3) Uani 1 1 d . . .
H36A H 0.2574 0.3097 0.7619 0.036 Uiso 1 1 calc R . .
H36B H 0.2369 0.3519 0.8304 0.036 Uiso 1 1 calc R . .
H36C H 0.1845 0.2792 0.8222 0.036 Uiso 1 1 calc R . .
C37 C -0.01515(16) 0.30336(12) 1.07762(9) 0.0383(4) Uani 1 1 d . A .
H37A H -0.0447 0.2618 1.0554 0.046 Uiso 1 1 calc R . .
H37B H -0.0450 0.3398 1.0462 0.046 Uiso 1 1 calc R . .
C38 C -0.0594(2) 0.31081(14) 1.14887(10) 0.0506(6) Uani 1 1 d . . .
H38A H -0.1347 0.3372 1.1458 0.061 Uiso 0.806(8) 1 calc PR A 1
H38B H -0.0753 0.2677 1.1696 0.061 Uiso 0.806(8) 1 calc PR A 1
H38C H -0.1007 0.3533 1.1523 0.061 Uiso 0.194(8) 1 d PR A 2
H38D H -0.1174 0.2755 1.1570 0.061 Uiso 0.194(8) 1 d PR A 2
C39 C 0.0428(2) 0.34506(15) 1.19177(12) 0.0354(8) Uani 0.806(8) 1 d P A 1
H39A H 0.0427 0.3356 1.2428 0.043 Uiso 0.806(8) 1 calc PR A 1
H39B H 0.0379 0.3929 1.1844 0.043 Uiso 0.806(8) 1 calc PR A 1
C39A C 0.0495(8) 0.3070(7) 1.2018(5) 0.030(3) Uiso 0.194(8) 1 d P A 2
H39C H 0.0463 0.3413 1.2382 0.037 Uiso 0.194(8) 1 calc PR A 2
H39D H 0.0536 0.2639 1.2255 0.037 Uiso 0.194(8) 1 calc PR A 2
C40 C 0.15552(16) 0.31655(8) 1.16322(8) 0.0263(3) Uani 1 1 d . . .
H40A H 0.2236 0.3481 1.1685 0.032 Uiso 0.806(8) 1 calc PR A 1
H40B H 0.1815 0.2758 1.1884 0.032 Uiso 0.806(8) 1 calc PR A 1
H40C H 0.1860 0.3618 1.1695 0.032 Uiso 0.194(8) 1 d PR A 2
H40D H 0.2215 0.2862 1.1810 0.032 Uiso 0.194(8) 1 d PR A 2

loop_
_atom_site_aniso_label
_atom_site_aniso_U_11
_atom_site_aniso_U_22
_atom_site_aniso_U_33
_atom_site_aniso_U_23
_atom_site_aniso_U_13
_atom_site_aniso_U_12
Yb1 0.01040(3) 0.01017(3) 0.01106(3) 0.00019(2) -0.00014(2) -0.00080(2)
Si1 0.01395(17) 0.01622(18) 0.02380(19) 0.00062(15) -0.00129(15) -0.00207(14)
Si2 0.01670(18) 0.0261(2) 0.01783(18) -0.00115(15) 0.00609(15) 0.00375(15)
O1 0.0202(5) 0.0119(4) 0.0203(5) 0.0058(4) -0.0084(4) -0.0038(4)
O2 0.0175(5) 0.0096(4) 0.0238(5) -0.0006(4) -0.0034(4) -0.0012(4)
O3 0.0252(5) 0.0260(5) 0.0146(5) 0.0000(4) 0.0058(4) 0.0038(4)
N1 0.0154(5) 0.0117(5) 0.0153(5) 0.0040(4) -0.0030(4) -0.0009(4)
N2 0.0127(5) 0.0105(5) 0.0121(5) 0.0019(4) -0.0002(4) -0.0005(4)
N3 0.0139(5) 0.0108(5) 0.0157(5) -0.0005(4) -0.0009(4) -0.0024(4)
N4 0.0131(5) 0.0157(5) 0.0177(5) -0.0012(4) 0.0021(4) -0.0008(4)
C1 0.0189(6) 0.0118(6) 0.0158(6) 0.0028(5) -0.0041(5) -0.0016(5)
C2 0.0196(7) 0.0155(6) 0.0197(7) 0.0066(5) -0.0073(5) -0.0032(5)
C3 0.0144(6) 0.0105(6) 0.0129(6) 0.0020(4) 0.0015(5) -0.0007(5)
C4 0.0126(6) 0.0123(6) 0.0118(5) 0.0016(5) 0.0003(5) -0.0005(4)
C5 0.0145(6) 0.0109(6) 0.0148(6) 0.0013(5) 0.0009(5) -0.0011(5)
C6 0.0116(6) 0.0135(6) 0.0133(6) -0.0009(5) 0.0012(5) -0.0019(5)
C7 0.0113(6) 0.0143(6) 0.0120(6) 0.0001(5) 0.0004(5) -0.0002(5)
C8 0.0112(5) 0.0122(6) 0.0116(5) 0.0016(4) 0.0017(4) 0.0004(4)
C9 0.0103(5) 0.0126(6) 0.0112(5) -0.0006(4) 0.0018(4) -0.0009(4)
C10 0.0115(6) 0.0124(6) 0.0130(6) -0.0001(5) 0.0020(5) -0.0002(5)
C11 0.0107(5) 0.0147(6) 0.0133(6) 0.0004(5) 0.0005(4) 0.0000(5)
C12 0.0123(6) 0.0142(6) 0.0157(6) 0.0031(5) 0.0014(5) 0.0013(5)
C13 0.0134(6) 0.0115(6) 0.0186(6) 0.0019(5) 0.0011(5) 0.0002(5)
C14 0.0111(6) 0.0120(6) 0.0150(6) 0.0005(5) 0.0010(5) -0.0002(4)
C15 0.0102(5) 0.0125(6) 0.0126(6) 0.0012(5) 0.0016(4) 0.0003(4)
C16 0.0142(6) 0.0095(6) 0.0154(6) 0.0004(4) 0.0029(5) -0.0014(4)
C17 0.0187(6) 0.0136(6) 0.0261(7) -0.0040(5) -0.0035(5) -0.0021(5)
C18 0.0170(6) 0.0117(6) 0.0182(6) -0.0003(5) -0.0028(5) -0.0033(5)
C19 0.0314(8) 0.0191(7) 0.0167(6) 0.0011(5) -0.0053(6) 0.0004(6)
C20 0.0179(7) 0.0198(7) 0.0271(7) 0.0026(6) -0.0021(6) 0.0000(5)
C21 0.0137(6) 0.0123(6) 0.0156(6) 0.0003(5) -0.0010(5) -0.0014(5)
C22 0.0172(6) 0.0183(7) 0.0216(7) 0.0043(5) -0.0009(5) -0.0048(5)
C23 0.0199(7) 0.0173(7) 0.0239(7) -0.0059(6) -0.0019(6) 0.0012(5)
C24 0.0178(6) 0.0162(6) 0.0186(6) 0.0004(5) -0.0046(5) -0.0030(5)
C25 0.0157(6) 0.0164(6) 0.0207(7) 0.0066(5) -0.0037(5) -0.0004(5)
C26 0.0318(8) 0.0210(7) 0.0242(7) 0.0031(6) -0.0117(6) 0.0030(6)
C27 0.0308(8) 0.0225(8) 0.0355(9) -0.0034(7) -0.0120(7) 0.0105(7)
C28 0.0256(8) 0.0553(12) 0.0418(10) 0.0336(9) -0.0005(7) -0.0028(8)
C29 0.0349(9) 0.0245(8) 0.0189(7) -0.0005(6) -0.0059(6) -0.0083(7)
C30 0.0159(6) 0.0170(7) 0.0261(7) 0.0012(5) -0.0012(5) -0.0031(5)
C31 0.0226(8) 0.0311(9) 0.0374(9) 0.0036(7) 0.0001(7) 0.0070(6)
C32 0.0328(9) 0.0359(9) 0.0224(8) -0.0038(7) -0.0040(7) -0.0069(7)
C33 0.0252(8) 0.0271(9) 0.0513(11) 0.0074(8) -0.0121(8) -0.0112(7)
C34 0.103(2) 0.0493(13) 0.0309(10) -0.0183(9) -0.0095(11) 0.0458(14)
C35 0.0280(10) 0.123(2) 0.0334(10) 0.0205(13) 0.0104(8) -0.0203(12)
C36 0.0237(7) 0.0324(8) 0.0160(6) -0.0037(6) 0.0026(6) 0.0041(6)
C37 0.0242(8) 0.0690(13) 0.0233(8) -0.0019(8) 0.0092(7) 0.0079(8)
C38 0.0378(11) 0.0909(18) 0.0253(9) -0.0038(10) 0.0128(8) 0.0063(11)
C39 0.0449(14) 0.0370(17) 0.0274(11) -0.0093(10) 0.0173(10) -0.0004(10)
C40 0.0393(9) 0.0253(8) 0.0147(7) 0.0000(6) 0.0048(6) 0.0008(7)

loop_
_atom_type_symbol
_atom_type_description
_atom_type_scat_dispersion_real
_atom_type_scat_dispersion_imag
_atom_type_scat_source
C C 0.0033 0.0016 'International Tables Vol C Tables 4.2.6.8 and 6.1.1.4'
H H 0.0000 0.0000 'International Tables Vol C Tables 4.2.6.8 and 6.1.1.4'
N N 0.0061 0.0033 'International Tables Vol C Tables 4.2.6.8 and 6.1.1.4'
O O 0.0106 0.0060 'International Tables Vol C Tables 4.2.6.8 and 6.1.1.4'
Si Si 0.0817 0.0704 'International Tables Vol C Tables 4.2.6.8 and 6.1.1.4'
Yb Yb -0.3850 5.5486 'International Tables Vol C Tables 4.2.6.8 and 6.1.1.4'

loop_
_geom_angle_atom_site_label_1
_geom_angle_atom_site_label_2
_geom_angle_atom_site_label_3
_geom_angle
N4 Yb1 N2 130.85(4)
N4 Yb1 O3 129.96(4)
N2 Yb1 O3 99.13(4)
N4 Yb1 N3 100.36(4)
N2 Yb1 N3 78.20(4)
O3 Yb1 N3 85.75(4)
N4 Yb1 N1 103.64(4)
N2 Yb1 N1 77.99(4)
O3 Yb1 N1 87.07(4)
N3 Yb1 N1 153.67(4)
N2 Yb1 Si2 102.10(3)
O3 Yb1 Si2 158.14(3)
N3 Yb1 Si2 93.52(3)
N1 Yb1 Si2 102.31(3)
C37 Yb1 Si2 174.06(4)
N4 Si1 C33 114.68(7)
N4 Si1 C31 115.14(7)
C33 Si1 C31 104.64(9)
N4 Si1 C32 111.39(7)
C33 Si1 C32 103.97(9)
C31 Si1 C32 106.03(8)
N4 Si2 C35 115.39(9)
N4 Si2 C34 112.77(9)
C35 Si2 C34 107.27(14)
N4 Si2 C36 111.46(6)
C35 Si2 C36 104.30(9)
C34 Si2 C36 104.78(10)
C35 Si2 Yb1 141.35(10)
C34 Si2 Yb1 110.91(10)
C36 Si2 Yb1 71.72(5)
C3 O1 C2 107.00(10)
C16 O2 C17 106.01(10)
C37 O3 C40 109.11(12)
C37 O3 Yb1 108.61(9)
C40 O3 Yb1 142.28(9)
C3 N1 C1 107.47(11)
C3 N1 Yb1 129.47(9)
C1 N1 Yb1 123.04(8)
C9 N2 C15 104.39(10)
C9 N2 Yb1 127.22(8)
C15 N2 Yb1 126.53(8)
C16 N3 C18 107.15(11)
C16 N3 Yb1 129.62(9)
C18 N3 Yb1 122.91(8)
Si1 N4 Si2 122.34(7)
Si1 N4 Yb1 128.73(6)
Si2 N4 Yb1 108.90(6)
N1 C1 C20 109.05(11)
N1 C1 C19 110.06(11)
C20 C1 C19 111.68(12)
N1 C1 C2 102.92(10)
C20 C1 C2 111.68(12)
C19 C1 C2 111.08(12)
O1 C2 C1 104.84(10)
N1 C3 O1 116.95(11)
N1 C3 C4 128.82(12)
O1 C3 C4 114.21(11)
C5 C4 C9 118.30(12)
C5 C4 C3 117.18(11)
C9 C4 C3 124.51(12)
C4 C5 C6 124.31(12)
C7 C6 C5 117.39(12)
C7 C6 C21 124.04(11)
C5 C6 C21 118.56(11)
C6 C7 C8 119.94(12)
C7 C8 C9 122.71(12)
C7 C8 C10 132.08(12)
C9 C8 C10 105.21(11)
N2 C9 C4 130.11(12)
N2 C9 C8 112.56(11)
C4 C9 C8 117.33(11)
C11 C10 C15 122.64(12)
C11 C10 C8 131.88(12)
C15 C10 C8 105.47(11)
C12 C11 C10 120.10(12)
C11 C12 C13 117.43(12)
C11 C12 C25 123.12(12)
C13 C12 C25 119.44(12)
C12 C13 C14 124.16(12)
C13 C14 C15 118.24(12)
C13 C14 C16 117.61(12)
C15 C14 C16 124.12(12)
N2 C15 C14 130.31(12)
N2 C15 C10 112.34(11)
C14 C15 C10 117.34(11)
N3 C16 O2 116.47(11)
N3 C16 C14 128.71(12)
O2 C16 C14 114.79(11)
O2 C17 C18 104.16(11)
N3 C18 C29 111.59(11)
N3 C18 C30 107.97(11)
C29 C18 C30 111.31(12)
N3 C18 C17 102.08(11)
C29 C18 C17 111.96(12)
C30 C18 C17 111.52(12)
C24 C21 C6 112.16(11)
C24 C21 C22 108.66(11)
C6 C21 C22 109.37(11)
C24 C21 C23 108.16(11)
C6 C21 C23 109.63(11)
C22 C21 C23 108.79(11)
C28 C25 C26 109.26(14)
C28 C25 C12 109.86(12)
C26 C25 C12 112.44(12)
C28 C25 C27 108.73(14)
C26 C25 C27 107.59(12)
C12 C25 C27 108.88(12)
O3 C37 C38 106.82(15)
C38 C37 Yb1 152.52(13)
C39A C38 C37 106.6(4)
C39 C38 C37 103.80(17)
C38 C39 C40 103.01(17)
O3 C40 C39A 107.3(4)
O3 C40 C39 104.44(15)
O1 C2 H2A 110.8
C1 C2 H2A 110.8
O1 C2 H2B 110.8
C1 C2 H2B 110.8
H2A C2 H2B 108.9
C4 C5 H5 117.8
C6 C5 H5 117.8
C6 C7 H7 120.0
C8 C7 H7 120.0
C12 C11 H11 119.9
C10 C11 H11 119.9
C12 C13 H13 117.9
C14 C13 H13 117.9
O2 C17 H17A 110.9
C18 C17 H17A 110.9
O2 C17 H17B 110.9
C18 C17 H17B 110.9
H17A C17 H17B 108.9
C1 C19 H19A 109.5
C1 C19 H19B 109.5
H19A C19 H19B 109.5
C1 C19 H19C 109.5
H19A C19 H19C 109.5
H19B C19 H19C 109.5
C1 C20 H20A 109.5
C1 C20 H20B 109.5
H20A C20 H20B 109.5
C1 C20 H20C 109.5
H20A C20 H20C 109.5
H20B C20 H20C 109.5
C21 C22 H22A 109.5
C21 C22 H22B 109.5
H22A C22 H22B 109.5
C21 C22 H22C 109.5
H22A C22 H22C 109.5
H22B C22 H22C 109.5
C21 C23 H23A 109.5
C21 C23 H23B 109.5
H23A C23 H23B 109.5
C21 C23 H23C 109.5
H23A C23 H23C 109.5
H23B C23 H23C 109.5
C21 C24 H24A 109.5
C21 C24 H24B 109.5
H24A C24 H24B 109.5
C21 C24 H24C 109.5
H24A C24 H24C 109.5
H24B C24 H24C 109.5
C25 C26 H26A 109.5
C25 C26 H26B 109.5
H26A C26 H26B 109.5
C25 C26 H26C 109.5
H26A C26 H26C 109.5
H26B C26 H26C 109.5
C25 C27 H27A 109.5
C25 C27 H27B 109.5
H27A C27 H27B 109.5
C25 C27 H27C 109.5
H27A C27 H27C 109.5
H27B C27 H27C 109.5
C25 C28 H28A 109.5
C25 C28 H28B 109.5
H28A C28 H28B 109.5
C25 C28 H28C 109.5
H28A C28 H28C 109.5
H28B C28 H28C 109.5
C18 C29 H29A 109.5
C18 C29 H29B 109.5
H29A C29 H29B 109.5
C18 C29 H29C 109.5
H29A C29 H29C 109.5
H29B C29 H29C 109.5
C18 C30 H30A 109.5
C18 C30 H30B 109.5
H30A C30 H30B 109.5
C18 C30 H30C 109.5
H30A C30 H30C 109.5
H30B C30 H30C 109.5
Si1 C31 H31A 109.5
Si1 C31 H31B 109.5
H31A C31 H31B 109.5
Si1 C31 H31C 109.5
H31A C31 H31C 109.5
H31B C31 H31C 109.5
Si1 C32 H32A 109.5
Si1 C32 H32B 109.5
H32A C32 H32B 109.5
Si1 C32 H32C 109.5
H32A C32 H32C 109.5
H32B C32 H32C 109.5
Si1 C33 H33A 109.5
Si1 C33 H33B 109.5
H33A C33 H33B 109.5
Si1 C33 H33C 109.5
H33A C33 H33C 109.5
H33B C33 H33C 109.5
Si2 C34 H34A 109.5
Si2 C34 H34B 109.5
H34A C34 H34B 109.5
Si2 C34 H34C 109.5
H34A C34 H34C 109.5
H34B C34 H34C 109.5
Si2 C35 H35A 109.5
Si2 C35 H35B 109.5
H35A C35 H35B 109.5
Si2 C35 H35C 109.5
H35A C35 H35C 109.5
H35B C35 H35C 109.5
Si2 C36 H36A 109.5
Si2 C36 H36B 109.5
H36A C36 H36B 109.5
Si2 C36 H36C 109.5
H36A C36 H36C 109.5
H36B C36 H36C 109.5
O3 C37 H37A 110.4
C38 C37 H37A 110.4
O3 C37 H37B 110.4
C38 C37 H37B 110.4
H37A C37 H37B 108.6
C39A C38 H38A 133.2
C39 C38 H38A 111.0
C37 C38 H38A 111.0
C39 C38 H38B 111.0
C37 C38 H38B 111.0
H38A C38 H38B 109.0
C39A C38 H38C 110.4
C37 C38 H38C 110.4
H38B C38 H38C 131.0
C39A C38 H38D 110.4
C39 C38 H38D 136.3
C37 C38 H38D 110.4
H38C C38 H38D 108.6
C38 C39 H39A 111.2
C40 C39 H39A 111.2
C38 C39 H39B 111.2
C40 C39 H39B 111.2
H39A C39 H39B 109.1
C40 C39A C38 106.8(6)
C40 C39A H39C 110.4
C38 C39A H39C 110.4
C40 C39A H39D 110.4
C38 C39A H39D 110.4
H39C C39A H39D 108.6
O3 C40 H40A 110.9
C39A C40 H40A 132.8
C39 C40 H40A 110.9
O3 C40 H40B 110.9
C39 C40 H40B 110.9
H40A C40 H40B 108.9
O3 C40 H40C 110.3
C39A C40 H40C 110.3
O3 C40 H40D 110.3
C39A C40 H40D 110.3
H40C C40 H40D 108.5

loop_
_geom_bond_atom_site_label_1
_geom_bond_atom_site_label_2
_geom_bond_distance
Yb1 N4 2.3707(12)
Yb1 N2 2.4233(11)
Yb1 O3 2.4267(10)
Yb1 N3 2.4891(11)
Yb1 N1 2.5050(11)
Si1 N4 1.6981(12)
Si1 C33 1.8842(17)
Si1 C31 1.8867(17)
Si1 C32 1.8901(17)
Si2 N4 1.6991(13)
Si2 C35 1.875(2)
Si2 C34 1.876(2)
Si2 C36 1.8809(16)
O1 C3 1.3631(15)
O1 C2 1.4384(16)
O2 C16 1.3688(15)
O2 C17 1.4468(17)
O3 C37 1.455(2)
O3 C40 1.4553(18)
N1 C3 1.2857(17)
N1 C1 1.4978(17)
N2 C9 1.3860(16)
N2 C15 1.3872(16)
N3 C16 1.2870(17)
N3 C18 1.4981(17)
C1 C20 1.525(2)
C1 C19 1.5263(19)
C1 C2 1.5429(19)
C3 C4 1.4614(17)
C4 C5 1.3999(18)
C4 C9 1.4167(17)
C5 C6 1.4017(18)
C6 C7 1.3937(18)
C6 C21 1.5367(18)
C7 C8 1.3961(18)
C8 C9 1.4270(17)
C8 C10 1.4358(18)
C10 C11 1.3945(18)
C10 C15 1.4271(18)
C11 C12 1.3933(18)
C12 C13 1.4025(18)
C12 C25 1.5330(18)
C13 C14 1.4028(18)
C14 C15 1.4195(18)
C14 C16 1.4631(18)
C17 C18 1.5352(19)
C18 C29 1.522(2)
C18 C30 1.530(2)
C21 C24 1.5347(18)
C21 C22 1.5393(19)
C21 C23 1.5411(19)
C25 C28 1.529(2)
C25 C26 1.529(2)
C25 C27 1.544(2)
C37 C38 1.498(2)
C38 C39A 1.486(10)
C38 C39 1.495(3)
C39 C40 1.531(3)
C39A C40 1.464(10)
C2 H2A 0.9900
C2 H2B 0.9900
C5 H5 0.9500
C7 H7 0.9500
C11 H11 0.9500
C13 H13 0.9500
C17 H17A 0.9900
C17 H17B 0.9900
C19 H19A 0.9800
C19 H19B 0.9800
C19 H19C 0.9800
C20 H20A 0.9800
C20 H20B 0.9800
C20 H20C 0.9800
C22 H22A 0.9800
C22 H22B 0.9800
C22 H22C 0.9800
C23 H23A 0.9800
C23 H23B 0.9800
C23 H23C 0.9800
C24 H24A 0.9800
C24 H24B 0.9800
C24 H24C 0.9800
C26 H26A 0.9800
C26 H26B 0.9800
C26 H26C 0.9800
C27 H27A 0.9800
C27 H27B 0.9800
C27 H27C 0.9800
C28 H28A 0.9800
C28 H28B 0.9800
C28 H28C 0.9800
C29 H29A 0.9800
C29 H29B 0.9800
C29 H29C 0.9800
C30 H30A 0.9800
C30 H30B 0.9800
C30 H30C 0.9800
C31 H31A 0.9800
C31 H31B 0.9800
C31 H31C 0.9800
C32 H32A 0.9800
C32 H32B 0.9800
C32 H32C 0.9800
C33 H33A 0.9800
C33 H33B 0.9800
C33 H33C 0.9800
C34 H34A 0.9800
C34 H34B 0.9800
C34 H34C 0.9800
C35 H35A 0.9800
C35 H35B 0.9800
C35 H35C 0.9800
C36 H36A 0.9800
C36 H36B 0.9800
C36 H36C 0.9800
C37 H37A 0.9900
C37 H37B 0.9900
C38 H38A 0.9900
C38 H38B 0.9900
C38 H38C 0.9899
C38 H38D 0.9900
C39 H39A 0.9900
C39 H39B 0.9900
C39A H39C 0.9900
C39A H39D 0.9900
C40 H40A 0.9900
C40 H40B 0.9900
C40 H40C 0.9902
C40 H40D 0.9900

loop_
_geom_torsion_atom_site_label_1
_geom_torsion_atom_site_label_2
_geom_torsion_atom_site_label_3
_geom_torsion_atom_site_label_4
_geom_torsion
N4 Yb1 O3 C37 179.37(11)
N2 Yb1 O3 C37 2.09(12)
N3 Yb1 O3 C37 79.40(12)
N1 Yb1 O3 C37 -75.25(12)
N4 Yb1 O3 C40 0.67(17)
N2 Yb1 O3 C40 -176.61(15)
N3 Yb1 O3 C40 -99.30(15)
N1 Yb1 O3 C40 106.05(15)
N4 Yb1 N1 C3 -123.65(12)
N2 Yb1 N1 C3 5.88(11)
O3 Yb1 N1 C3 105.86(12)
N3 Yb1 N1 C3 31.56(17)
N4 Yb1 N1 C1 54.44(10)
N2 Yb1 N1 C1 -176.03(10)
O3 Yb1 N1 C1 -76.05(10)
N3 Yb1 N1 C1 -150.35(9)
N4 Yb1 N2 C9 84.11(11)
O3 Yb1 N2 C9 -98.64(10)
N3 Yb1 N2 C9 177.69(11)
N1 Yb1 N2 C9 -13.63(10)
N4 Yb1 N2 C15 -77.90(11)
O3 Yb1 N2 C15 99.35(10)
N3 Yb1 N2 C15 15.68(10)
N1 Yb1 N2 C15 -175.65(11)
N4 Yb1 N3 C16 122.07(12)
N2 Yb1 N3 C16 -7.80(11)
O3 Yb1 N3 C16 -108.06(12)
N1 Yb1 N3 C16 -33.46(16)
N4 Yb1 N3 C18 -50.60(10)
N2 Yb1 N3 C18 179.53(10)
O3 Yb1 N3 C18 79.27(10)
N1 Yb1 N3 C18 153.87(9)
Si2 Yb1 N3 C18 -78.83(9)
C33 Si1 N4 Si2 72.81(11)
C31 Si1 N4 Si2 -48.72(11)
C32 Si1 N4 Si2 -169.47(8)
C33 Si1 N4 Yb1 -109.78(10)
C31 Si1 N4 Yb1 128.70(9)
C32 Si1 N4 Yb1 7.95(10)
C35 Si2 N4 Si1 -42.41(14)
C34 Si2 N4 Si1 81.34(13)
C36 Si2 N4 Si1 -161.12(8)
Yb1 Si2 N4 Si1 177.87(11)
C35 Si2 N4 Yb1 139.72(11)
C34 Si2 N4 Yb1 -96.53(11)
C36 Si2 N4 Yb1 21.01(8)
N2 Yb1 N4 Si1 -172.70(6)
O3 Yb1 N4 Si1 10.86(10)
N3 Yb1 N4 Si1 104.01(8)
N1 Yb1 N4 Si1 -86.89(8)
N2 Yb1 N4 Si2 5.00(8)
O3 Yb1 N4 Si2 -171.45(5)
N3 Yb1 N4 Si2 -78.30(6)
N1 Yb1 N4 Si2 90.80(6)
C3 N1 C1 C20 111.48(13)
Yb1 N1 C1 C20 -66.98(13)
C3 N1 C1 C19 -125.69(13)
Yb1 N1 C1 C19 55.86(14)
C3 N1 C1 C2 -7.23(14)
Yb1 N1 C1 C2 174.32(8)
C3 O1 C2 C1 -7.64(14)
N1 C1 C2 O1 8.89(14)
C20 C1 C2 O1 -107.96(13)
C19 C1 C2 O1 126.64(12)
C1 N1 C3 O1 2.83(16)
Yb1 N1 C3 O1 -178.85(8)
C1 N1 C3 C4 -175.52(13)
Yb1 N1 C3 C4 2.8(2)
C2 O1 C3 N1 3.34(16)
C2 O1 C3 C4 -178.07(11)
N1 C3 C4 C5 170.47(13)
O1 C3 C4 C5 -7.92(17)
N1 C3 C4 C9 -8.2(2)
O1 C3 C4 C9 173.39(12)
C9 C4 C5 C6 0.1(2)
C3 C4 C5 C6 -178.69(12)
C4 C5 C6 C7 -0.4(2)
C4 C5 C6 C21 179.60(12)
C5 C6 C7 C8 0.81(18)
C21 C6 C7 C8 -179.20(12)
C6 C7 C8 C9 -0.94(19)
C6 C7 C8 C10 178.86(13)
C15 N2 C9 C4 -179.60(13)
Yb1 N2 C9 C4 15.25(19)
C15 N2 C9 C8 0.08(14)
Yb1 N2 C9 C8 -165.07(8)
C5 C4 C9 N2 179.51(13)
C3 C4 C9 N2 -1.8(2)
C5 C4 C9 C8 -0.15(18)
C3 C4 C9 C8 178.53(12)
C7 C8 C9 N2 -179.14(11)
C10 C8 C9 N2 1.02(14)
C7 C8 C9 C4 0.59(18)
C10 C8 C9 C4 -179.25(11)
C7 C8 C10 C11 -2.6(2)
C9 C8 C10 C11 177.22(13)
C7 C8 C10 C15 178.53(13)
C9 C8 C10 C15 -1.65(13)
C15 C10 C11 C12 -1.89(19)
C8 C10 C11 C12 179.40(13)
C10 C11 C12 C13 -0.53(19)
C10 C11 C12 C25 -179.70(12)
C11 C12 C13 C14 1.7(2)
C25 C12 C13 C14 -179.07(12)
C12 C13 C14 C15 -0.5(2)
C12 C13 C14 C16 177.86(12)
C9 N2 C15 C14 178.49(13)
Yb1 N2 C15 C14 -16.22(19)
C9 N2 C15 C10 -1.21(14)
Yb1 N2 C15 C10 164.08(8)
C13 C14 C15 N2 178.44(13)
C16 C14 C15 N2 0.2(2)
C13 C14 C15 C10 -1.88(18)
C16 C14 C15 C10 179.91(12)
C11 C10 C15 N2 -177.16(12)
C8 C10 C15 N2 1.84(14)
C11 C10 C15 C14 3.10(19)
C8 C10 C15 C14 -177.90(11)
C18 N3 C16 O2 -6.61(16)
Yb1 N3 C16 O2 179.82(8)
C18 N3 C16 C14 171.15(13)
Yb1 N3 C16 C14 -2.4(2)
C17 O2 C16 N3 -7.08(16)
C17 O2 C16 C14 174.84(11)
C13 C14 C16 N3 -168.01(13)
C15 C14 C16 N3 10.2(2)
C13 C14 C16 O2 9.78(17)
C15 C14 C16 O2 -171.99(12)
C16 O2 C17 C18 16.90(14)
C16 N3 C18 C29 136.13(13)
Yb1 N3 C18 C29 -49.78(15)
C16 N3 C18 C30 -101.24(13)
Yb1 N3 C18 C30 72.85(12)
C16 N3 C18 C17 16.39(14)
Yb1 N3 C18 C17 -169.52(8)
O2 C17 C18 N3 -19.89(13)
O2 C17 C18 C29 -139.37(12)
O2 C17 C18 C30 95.17(13)
C7 C6 C21 C24 3.47(18)
C5 C6 C21 C24 -176.54(12)
C7 C6 C21 C22 -117.16(14)
C5 C6 C21 C22 62.84(15)
C7 C6 C21 C23 123.64(14)
C5 C6 C21 C23 -56.37(16)
C11 C12 C25 C28 -121.38(16)
C13 C12 C25 C28 59.46(18)
C11 C12 C25 C26 0.52(19)
C13 C12 C25 C26 -178.63(13)
C11 C12 C25 C27 119.65(14)
C13 C12 C25 C27 -59.51(16)
C40 O3 C37 C38 -4.7(2)
Yb1 O3 C37 C38 176.16(15)
C40 O3 C37 Yb1 179.16(14)
N4 Yb1 C37 O3 -1.2(2)
N2 Yb1 C37 O3 -177.85(12)
N3 Yb1 C37 O3 -97.77(11)
N1 Yb1 C37 O3 102.13(11)
N4 Yb1 C37 C38 -9.1(4)
N2 Yb1 C37 C38 174.2(4)
O3 Yb1 C37 C38 -8.0(3)
N3 Yb1 C37 C38 -105.7(4)
N1 Yb1 C37 C38 94.1(4)
O3 C37 C38 C39A -7.0(6)
Yb1 C37 C38 C39A -1.1(7)
O3 C37 C38 C39 25.3(3)
Yb1 C37 C38 C39 31.3(5)
C37 C38 C39 C40 -35.2(3)
C37 C38 C39A C40 16.0(9)
C37 O3 C40 C39A 14.8(6)
Yb1 O3 C40 C39A -166.5(6)
C37 O3 C40 C39 -17.4(2)
Yb1 O3 C40 C39 161.30(15)
C38 C39A C40 O3 -19.0(9)
C38 C39 C40 O3 32.6(2)
